data_1558369
loop_
_publ_author_name
'Watanabe, Kohei'
'Ueno, Atsushi'
'Tao, Xin'
'Skoch, Karel'
'Jie, Xiaoming'
'Vagin, Sergei'
'Rieger, Bernhard'
'Daniliuc, Constantin Gabriel'
'Letzel, Mathias C.'
'Kehr, Gerald'
'Erker, Gerhard'

_publ_section_title
;
 Reactions of an Anionic Chelate Phosphane/borata-alkene Ligand with
 [Rh(nbd)Cl]2, [Rh(CO)2Cl]2 and [Ir(cod)Cl]2.
;
_journal_name_full 'Chemical Science'
_journal_paper_doi 10.1039/D0SC02223C
_journal_year 2020
_chemical_formula_sum 'C40 H37 B F10 Ir P'
_chemical_formula_weight 941.67
_space_group_crystal_system triclinic
_space_group_IT_number 2
_space_group_name_Hall '-P 1'
_space_group_name_H-M_alt 'P -1'
_atom_sites_solution_hydrogens mixed
_audit_creation_method 'APEX3 v2016.1-0'
_audit_update_record
;
2019-10-19 deposited with the CCDC.	2020-06-18 downloaded from the CCDC.
;
_cell_angle_alpha 102.8050(10)
_cell_angle_beta 92.594(2)
_cell_angle_gamma 105.0650(10)
_cell_formula_units_Z 4
_cell_length_a 11.0013(5)
_cell_length_b 13.0591(5)
_cell_length_c 28.8517(13)
_cell_measurement_reflns_used 9694
_cell_measurement_temperature 115.(2)
_cell_measurement_theta_max 27.5331
_cell_measurement_theta_min 2.3498
_cell_volume 3879.7(3)
_computing_cell_refinement 'SAINT V8.37A (Bruker AXS Inc., 2015)'
_computing_data_collection
;

APEX3 v2016.1-0 (Bruker AXS Inc., 2016)
;
_computing_data_reduction 'SAINT V8.37A (Bruker AXS Inc., 2015)'
_computing_molecular_graphics 'XP (Sheldrick, 2014)'
_computing_publication_material 'SHELXL-2014/7 (Sheldrick, 2014)'
_computing_structure_refinement 'SHELXL-2014/7 (Sheldrick, 2014)'
_computing_structure_solution 'SHELXL-2014/7 (Sheldrick, 2014)'
_diffrn_ambient_temperature 115.(2)
_diffrn_detector_area_resol_mean 10.4167
_diffrn_measured_fraction_theta_full 0.997
_diffrn_measured_fraction_theta_max 0.997
_diffrn_measurement_device_type 'Bruker D8 Venture PHOTON 100 CMOS'
_diffrn_measurement_method 'omega and phi scans'
_diffrn_radiation_monochromator 'MX mirror'
_diffrn_radiation_type 'Mo K\a'
_diffrn_radiation_wavelength 0.71073
_diffrn_reflns_av_R_equivalents 0.0476
_diffrn_reflns_av_unetI/netI 0.0377
_diffrn_reflns_limit_h_max 13
_diffrn_reflns_limit_h_min -13
_diffrn_reflns_limit_k_max 16
_diffrn_reflns_limit_k_min -16
_diffrn_reflns_limit_l_max 36
_diffrn_reflns_limit_l_min -36
_diffrn_reflns_number 87155
_diffrn_reflns_theta_full 26.73
_diffrn_reflns_theta_max 26.73
_diffrn_reflns_theta_min 2.17
_diffrn_source 'Mo ImS'
_diffrn_source_type 'micro focus tube'
_exptl_absorpt_coefficient_mu 3.559
_exptl_absorpt_correction_T_max 0.74
_exptl_absorpt_correction_T_min 0.61
_exptl_absorpt_correction_type multi-scan
_exptl_absorpt_process_details
;
Bruker AXS (2014). SADABS, Version 2014/5, Bruker AXS Inc., Madison, Wisconsin,
USA.
;
_exptl_crystal_colour 'pale yellow'
_exptl_crystal_density_diffrn 1.612
_exptl_crystal_density_method 'not measured'
_exptl_crystal_description prism
_exptl_crystal_F_000 1856
_exptl_crystal_size_max 0.216
_exptl_crystal_size_mid 0.158
_exptl_crystal_size_min 0.091
_refine_diff_density_max 4.591
_refine_diff_density_min -1.490
_refine_ls_extinction_method none
_refine_ls_goodness_of_fit_ref 1.038
_refine_ls_hydrogen_treatment mixed
_refine_ls_matrix_type full
_refine_ls_number_parameters 981
_refine_ls_number_reflns 16436
_refine_ls_number_restraints 0
_refine_ls_restrained_S_all 1.038
_refine_ls_R_factor_all 0.0464
_refine_ls_R_factor_gt 0.0333
_refine_ls_shift/su_max 0.003
_refine_ls_shift/su_mean 0.000
_refine_ls_structure_factor_coef Fsqd
_refine_ls_weighting_details 'w=1/[\s^2^(Fo^2^)+(0.0284P)^2^+10.6735P] where P=(Fo^2^+2Fc^2^)/3'
_refine_ls_weighting_scheme calc
_refine_ls_wR_factor_gt 0.0685
_refine_ls_wR_factor_ref 0.0726
_reflns_number_gt 13687
_reflns_number_total 16436
_reflns_threshold_expression 'I > 2\s(I)'
_cod_data_source_file d0sc02223c2.cif
_cod_data_source_block erk9340
_cod_database_code 1558369

loop_
_space_group_symop_operation_xyz
'x, y, z'
'-x, -y, -z'

loop_
_atom_site_type_symbol
_atom_site_label
_atom_site_fract_x
_atom_site_fract_y
_atom_site_fract_z
_atom_site_U_iso_or_equiv
_atom_site_adp_type
_atom_site_calc_flag
_atom_site_refinement_flags_adp
_atom_site_refinement_flags_occupancy
_atom_site_refinement_flags_posn
_atom_site_occupancy
_atom_site_disorder_assembly
_atom_site_disorder_group
Ir Ir1A 0.04423(2) 1.04737(2) 0.12586(2) 0.01461(5) Uani d . . . 1 . .
P P1A -0.05902(9) 0.89962(8) 0.15540(4) 0.0156(2) Uani d . . . 1 . .
B B1A 0.2590(4) 1.0232(4) 0.12554(17) 0.0209(10) Uani d . . . 1 . .
H H01 0.174(3) 1.077(3) 0.0999(13) 0.009(9) Uiso d . . . 1 . .
C C1A 0.0935(4) 0.8683(3) 0.16226(16) 0.0199(9) Uani d . . . 1 . .
H H101 0.1078 0.8474 0.1926 0.024 Uiso calc U . R 1 . .
H H102 0.105 0.8121 0.1348 0.024 Uiso calc U . R 1 . .
C C2A 0.1731(4) 0.9839(3) 0.16266(15) 0.0175(8) Uani d . . . 1 . .
H H2A 0.191(4) 1.027(3) 0.1935(14) 0.007(9) Uiso d . . . 1 . .
C C11A -0.1506(4) 0.7929(3) 0.10592(14) 0.0181(8) Uani d . . . 1 . .
C C12A -0.1224(4) 0.8200(3) 0.06263(14) 0.0177(8) Uani d . . . 1 . .
C C13A -0.1882(4) 0.7493(3) 0.02030(15) 0.0231(9) Uani d . . . 1 . .
H H13A -0.1722 0.7686 -0.0092 0.028 Uiso calc U . R 1 . .
C C14A -0.2763(4) 0.6516(3) 0.02004(15) 0.0228(9) Uani d . . . 1 . .
C C15A -0.2957(4) 0.6234(3) 0.06360(16) 0.0236(9) Uani d . . . 1 . .
H H15A -0.3529 0.555 0.0636 0.028 Uiso calc U . R 1 . .
C C16A -0.2344(4) 0.6918(3) 0.10679(15) 0.0219(9) Uani d . . . 1 . .
C C17A -0.0144(4) 0.9194(3) 0.06176(14) 0.0198(9) Uani d . . . 1 . .
H H17A -0.0391 0.9517 0.0361 0.024 Uiso calc U . R 1 . .
H H17B 0.0601 0.8936 0.0526 0.024 Uiso calc U . R 1 . .
C C18A -0.3463(4) 0.5759(4) -0.02624(16) 0.0316(11) Uani d . . . 1 . .
H H18A -0.4067 0.6088 -0.0392 0.047 Uiso calc U . R 1 . .
H H18B -0.3921 0.5058 -0.0203 0.047 Uiso calc U . R 1 . .
H H18C -0.2857 0.5641 -0.0493 0.047 Uiso calc U . R 1 . .
C C19A -0.2596(4) 0.6554(4) 0.15250(17) 0.0316(11) Uani d . . . 1 . .
H H19A -0.3295 0.6811 0.1661 0.047 Uiso calc U . R 1 . .
H H19B -0.1834 0.6861 0.1755 0.047 Uiso calc U . R 1 . .
H H19C -0.2824 0.5754 0.1456 0.047 Uiso calc U . R 1 . .
C C21A -0.1481(4) 0.9101(3) 0.20756(14) 0.0192(8) Uani d . . . 1 . .
C C22A -0.2766(4) 0.9074(3) 0.19928(15) 0.0209(9) Uani d . . . 1 . .
C C23A -0.3515(4) 0.9088(3) 0.23716(16) 0.0271(10) Uani d . . . 1 . .
H H23A -0.4383 0.9054 0.2312 0.032 Uiso calc U . R 1 . .
C C24A -0.3029(4) 0.9148(3) 0.28315(16) 0.0290(10) Uani d . . . 1 . .
C C25A -0.1761(4) 0.9238(3) 0.29112(15) 0.0262(10) Uani d . . . 1 . .
H H25A -0.1412 0.9308 0.3228 0.031 Uiso calc U . R 1 . .
C C26A -0.0961(4) 0.9231(3) 0.25499(15) 0.0224(9) Uani d . . . 1 . .
C C27A -0.3407(4) 0.9058(4) 0.15144(16) 0.0268(10) Uani d . . . 1 . .
H H27A -0.382 0.83 0.1342 0.04 Uiso calc U . R 1 . .
H H27B -0.2773 0.9398 0.1326 0.04 Uiso calc U . R 1 . .
H H27C -0.4043 0.9464 0.1566 0.04 Uiso calc U . R 1 . .
C C28A -0.3871(5) 0.9171(4) 0.32336(18) 0.0418(13) Uani d . . . 1 . .
H H28A -0.3536 0.8886 0.3484 0.063 Uiso calc U . R 1 . .
H H28B -0.4731 0.8716 0.3109 0.063 Uiso calc U . R 1 . .
H H28C -0.3889 0.9924 0.3368 0.063 Uiso calc U . R 1 . .
C C29A 0.0431(4) 0.9416(4) 0.27022(16) 0.0314(10) Uani d . . . 1 . .
H H29A 0.0629 0.8711 0.2642 0.047 Uiso calc U . R 1 . .
H H29B 0.062 0.9772 0.3044 0.047 Uiso calc U . R 1 . .
H H29C 0.0944 0.9882 0.2519 0.047 Uiso calc U . R 1 . .
C C31A 0.2954(4) 0.9367(3) 0.08269(15) 0.0219(9) Uani d . . . 1 . .
C C32A 0.3344(4) 0.8492(3) 0.09185(17) 0.0273(10) Uani d . . . 1 . .
C C33A 0.3791(5) 0.7794(4) 0.05877(19) 0.0380(13) Uani d . . . 1 . .
C C34A 0.3876(5) 0.7949(5) 0.0131(2) 0.0449(14) Uani d . . . 1 . .
C C35A 0.3525(5) 0.8803(5) 0.00188(17) 0.0385(13) Uani d . . . 1 . .
C C36A 0.3062(4) 0.9485(4) 0.03636(17) 0.0299(10) Uani d . . . 1 . .
C C41A 0.3823(4) 1.1257(3) 0.14770(15) 0.0225(9) Uani d . . . 1 . .
C C42A 0.4593(4) 1.1247(3) 0.18679(16) 0.0271(10) Uani d . . . 1 . .
C C43A 0.5683(4) 1.2069(4) 0.20670(18) 0.0348(12) Uani d . . . 1 . .
C C44A 0.6028(4) 1.2957(4) 0.1879(2) 0.0392(14) Uani d . . . 1 . .
C C45A 0.5312(5) 1.3017(4) 0.1493(2) 0.0404(13) Uani d . . . 1 . .
C C46A 0.4238(4) 1.2178(4) 0.13011(16) 0.0316(11) Uani d . . . 1 . .
C C51A 0.0204(4) 1.1547(3) 0.19517(14) 0.0211(9) Uani d . . . 1 . .
H H51A 0.0315 1.0989 0.2098 0.025 Uiso calc U . R 1 . .
C C52A 0.1237(4) 1.2124(3) 0.17715(15) 0.0229(9) Uani d . . . 1 . .
H H52A 0.2007 1.1925 0.1785 0.028 Uiso calc U . R 1 . .
C C53A 0.1173(5) 1.3066(4) 0.15535(16) 0.0346(11) Uani d . . . 1 . .
H H53A 0.202 1.3601 0.1612 0.041 Uiso calc U . R 1 . .
H H53B 0.0577 1.3436 0.1718 0.041 Uiso calc U . R 1 . .
C C54A 0.0752(5) 1.2727(4) 0.10158(17) 0.0383(12) Uani d . . . 1 . .
H H54A 0.0251 1.3209 0.0939 0.046 Uiso calc U . R 1 . .
H H54B 0.1514 1.2846 0.0843 0.046 Uiso calc U . R 1 . .
C C55A -0.0035(4) 1.1544(3) 0.08312(15) 0.0259(10) Uani d . . . 1 . .
H H55A 0.0226 1.1104 0.0568 0.031 Uiso calc U . R 1 . .
C C56A -0.1126(4) 1.1062(3) 0.10275(15) 0.0225(9) Uani d . . . 1 . .
H H56A -0.1548 1.0308 0.0905 0.027 Uiso calc U . R 1 . .
C C57A -0.1640(4) 1.1735(4) 0.14336(15) 0.0285(10) Uani d . . . 1 . .
H H57A -0.2572 1.1439 0.1404 0.034 Uiso calc U . R 1 . .
H H57B -0.145 1.2497 0.1399 0.034 Uiso calc U . R 1 . .
C C58A -0.1091(4) 1.1744(4) 0.19326(14) 0.0242(9) Uani d . . . 1 . .
H H58A -0.1037 1.2459 0.2151 0.029 Uiso calc U . R 1 . .
H H58B -0.1683 1.1174 0.2053 0.029 Uiso calc U . R 1 . .
F F32A 0.3324(2) 0.8302(2) 0.13614(10) 0.0324(6) Uani d . . . 1 . .
F F33A 0.4148(3) 0.6959(2) 0.07011(12) 0.0534(9) Uani d . . . 1 . .
F F34A 0.4318(3) 0.7276(3) -0.02009(12) 0.0694(11) Uani d . . . 1 . .
F F35A 0.3636(3) 0.8987(3) -0.04219(10) 0.0600(10) Uani d . . . 1 . .
F F36A 0.2718(3) 1.0305(2) 0.02253(9) 0.0372(7) Uani d . . . 1 . .
F F42A 0.4316(2) 1.0390(2) 0.20752(9) 0.0320(6) Uani d . . . 1 . .
F F43A 0.6382(2) 1.1985(2) 0.24472(11) 0.0464(8) Uani d . . . 1 . .
F F44A 0.7092(3) 1.3772(2) 0.20731(12) 0.0568(10) Uani d . . . 1 . .
F F45A 0.5646(3) 1.3896(2) 0.13045(13) 0.0611(10) Uani d . . . 1 . .
F F46A 0.3576(3) 1.2296(2) 0.09187(11) 0.0472(8) Uani d . . . 1 . .
Ir Ir1B 0.96188(2) 0.48595(2) 0.37544(2) 0.01362(5) Uani d . . . 1 . .
P P1B 1.07055(9) 0.64665(8) 0.35636(4) 0.0162(2) Uani d . . . 1 . .
B B1B 0.7479(4) 0.5105(4) 0.37728(17) 0.0188(9) Uani d . . . 1 . .
H H02 0.832(4) 0.454(3) 0.3981(13) 0.010(9) Uiso d . . . 1 . .
C C1B 0.9195(4) 0.6813(3) 0.35203(15) 0.0198(9) Uani d . . . 1 . .
H H111 0.9063 0.7299 0.3818 0.024 Uiso calc U . R 1 . .
H H112 0.9086 0.7127 0.3244 0.024 Uiso calc U . R 1 . .
C C2B 0.8378(4) 0.5631(3) 0.34444(15) 0.0181(8) Uani d . . . 1 . .
H H2B 0.818(4) 0.531(3) 0.3108(15) 0.015(10) Uiso d . . . 1 . .
C C11B 1.1583(4) 0.7399(3) 0.41027(14) 0.0177(8) Uani d . . . 1 . .
C C12B 1.1268(4) 0.6983(3) 0.44995(14) 0.0175(8) Uani d . . . 1 . .
C C13B 1.1906(4) 0.7561(3) 0.49476(15) 0.0221(9) Uani d . . . 1 . .
H H13B 1.1729 0.7262 0.5217 0.027 Uiso calc U . R 1 . .
C C14B 1.2797(4) 0.8566(3) 0.50063(16) 0.0233(9) Uani d . . . 1 . .
C C15B 1.3015(4) 0.9000(3) 0.46063(16) 0.0250(10) Uani d . . . 1 . .
H H15B 1.3586 0.9707 0.4648 0.03 Uiso calc U . R 1 . .
C C16B 1.2435(4) 0.8442(3) 0.41520(16) 0.0219(9) Uani d . . . 1 . .
C C17B 1.0167(4) 0.5966(3) 0.44471(14) 0.0175(8) Uani d . . . 1 . .
H H17C 0.9419 0.6205 0.4551 0.021 Uiso calc U . R 1 . .
H H17D 1.038 0.5551 0.4673 0.021 Uiso calc U . R 1 . .
C C18B 1.3478(5) 0.9184(4) 0.54922(17) 0.0330(11) Uani d . . . 1 . .
H H18D 1.2862 0.9356 0.571 0.049 Uiso calc U . R 1 . .
H H18E 1.408 0.9863 0.5466 0.049 Uiso calc U . R 1 . .
H H18F 1.3937 0.8734 0.5617 0.049 Uiso calc U . R 1 . .
C C19B 1.2709(5) 0.8961(4) 0.37330(18) 0.0345(11) Uani d . . . 1 . .
H H19D 1.3064 0.9753 0.3852 0.052 Uiso calc U . R 1 . .
H H19E 1.1921 0.8809 0.3525 0.052 Uiso calc U . R 1 . .
H H19F 1.3318 0.8656 0.3551 0.052 Uiso calc U . R 1 . .
C C21B 1.1645(4) 0.6479(3) 0.30563(15) 0.0207(9) Uani d . . . 1 . .
C C22B 1.2915(4) 0.6449(3) 0.31338(16) 0.0227(9) Uani d . . . 1 . .
C C23B 1.3645(4) 0.6396(3) 0.27514(17) 0.0279(10) Uani d . . . 1 . .
H H23B 1.45 0.639 0.2808 0.034 Uiso calc U . R 1 . .
C C24B 1.3174(5) 0.6352(4) 0.22910(18) 0.0331(11) Uani d . . . 1 . .
C C25B 1.1922(5) 0.6351(4) 0.22191(17) 0.0315(11) Uani d . . . 1 . .
H H25B 1.1579 0.6314 0.1906 0.038 Uiso calc U . R 1 . .
C C26B 1.1136(4) 0.6403(3) 0.25871(16) 0.0244(9) Uani d . . . 1 . .
C C27B 1.3534(4) 0.6426(4) 0.36075(16) 0.0296(10) Uani d . . . 1 . .
H H27D 1.4206 0.6061 0.3552 0.044 Uiso calc U . R 1 . .
H H27E 1.29 0.6027 0.3779 0.044 Uiso calc U . R 1 . .
H H27F 1.3899 0.7176 0.3799 0.044 Uiso calc U . R 1 . .
C C28B 1.3985(5) 0.6263(5) 0.1883(2) 0.0483(14) Uani d . . . 1 . .
H H28D 1.3444 0.6034 0.1578 0.072 Uiso calc U . R 1 . .
H H28E 1.4446 0.5721 0.1901 0.072 Uiso calc U . R 1 . .
H H28F 1.459 0.6974 0.1904 0.072 Uiso calc U . R 1 . .
C C29B 0.9771(4) 0.6327(4) 0.24365(18) 0.0345(11) Uani d . . . 1 . .
H H29D 0.9206 0.5796 0.2578 0.052 Uiso calc U . R 1 . .
H H29E 0.9604 0.6092 0.2087 0.052 Uiso calc U . R 1 . .
H H29F 0.962 0.7045 0.2547 0.052 Uiso calc U . R 1 . .
C C31B 0.7083(4) 0.5839(3) 0.42468(15) 0.0204(9) Uani d . . . 1 . .
C C32B 0.6686(4) 0.6751(4) 0.42142(16) 0.0265(10) Uani d . . . 1 . .
C C33B 0.6192(5) 0.7334(4) 0.45828(19) 0.0393(13) Uani d . . . 1 . .
C C34B 0.6078(5) 0.7012(5) 0.50026(19) 0.0462(15) Uani d . . . 1 . .
C C35B 0.6449(4) 0.6120(5) 0.50585(17) 0.0377(12) Uani d . . . 1 . .
C C36B 0.6953(4) 0.5562(4) 0.46823(16) 0.0265(10) Uani d . . . 1 . .
C C41B 0.6239(4) 0.4133(3) 0.34943(15) 0.0204(9) Uani d . . . 1 . .
C C42B 0.5541(4) 0.4260(3) 0.31116(15) 0.0215(9) Uani d . . . 1 . .
C C43B 0.4443(4) 0.3491(3) 0.28714(16) 0.0253(10) Uani d . . . 1 . .
C C44B 0.4019(4) 0.2543(4) 0.30130(17) 0.0286(11) Uani d . . . 1 . .
C C45B 0.4675(4) 0.2362(3) 0.33858(18) 0.0313(11) Uani d . . . 1 . .
C C46B 0.5752(4) 0.3152(4) 0.36181(16) 0.0275(10) Uani d . . . 1 . .
C C51B 1.1156(4) 0.4182(3) 0.39395(14) 0.0207(9) Uani d . . . 1 . .
H H51B 1.1573 0.4912 0.4108 0.025 Uiso calc U . R 1 . .
C C52B 1.0032(4) 0.3616(3) 0.40900(15) 0.0225(9) Uani d . . . 1 . .
H H52B 0.9742 0.3975 0.4369 0.027 Uiso calc U . R 1 . .
C C53B 0.9249(5) 0.2465(4) 0.38354(18) 0.0388(12) Uani d . . . 1 . .
H H53C 0.9759 0.1953 0.386 0.047 Uiso calc U . R 1 . .
H H53D 0.8496 0.2265 0.4006 0.047 Uiso calc U . R 1 . .
C C54B 0.8811(5) 0.2304(4) 0.33186(17) 0.0376(12) Uani d . . . 1 . .
H H54C 0.7937 0.1814 0.325 0.045 Uiso calc U . R 1 . .
H H54D 0.9356 0.193 0.3122 0.045 Uiso calc U . R 1 . .
C C55B 0.8824(4) 0.3344(3) 0.31644(14) 0.0225(9) Uani d . . . 1 . .
H H55B 0.8073 0.3573 0.3162 0.027 Uiso calc U . R 1 . .
C C56B 0.9901(4) 0.3964(3) 0.30276(14) 0.0202(9) Uani d . . . 1 . .
H H56B 0.9842 0.4592 0.2923 0.024 Uiso calc U . R 1 . .
C C57B 1.1174(4) 0.3715(4) 0.30324(16) 0.0305(10) Uani d . . . 1 . .
H H57C 1.1087 0.3014 0.2797 0.037 Uiso calc U . R 1 . .
H H57D 1.179 0.4292 0.2925 0.037 Uiso calc U . R 1 . .
C C58B 1.1709(5) 0.3637(4) 0.35101(16) 0.0321(11) Uani d . . . 1 . .
H H58C 1.2636 0.3972 0.355 0.038 Uiso calc U . R 1 . .
H H58D 1.1563 0.2855 0.3508 0.038 Uiso calc U . R 1 . .
F F32B 0.6742(2) 0.7095(2) 0.38072(10) 0.0313(6) Uani d . . . 1 . .
F F33B 0.5832(3) 0.8220(3) 0.45303(12) 0.0574(9) Uani d . . . 1 . .
F F34B 0.5591(3) 0.7571(3) 0.53659(12) 0.0704(12) Uani d . . . 1 . .
F F35B 0.6320(3) 0.5789(3) 0.54674(10) 0.0529(9) Uani d . . . 1 . .
F F36B 0.7316(3) 0.4696(2) 0.47596(9) 0.0346(6) Uani d . . . 1 . .
F F42B 0.5890(2) 0.51809(19) 0.29513(10) 0.0302(6) Uani d . . . 1 . .
F F43B 0.3807(2) 0.3677(2) 0.25013(10) 0.0356(6) Uani d . . . 1 . .
F F44B 0.2951(2) 0.1785(2) 0.27844(10) 0.0394(7) Uani d . . . 1 . .
F F45B 0.4272(3) 0.1419(2) 0.35248(11) 0.0490(8) Uani d . . . 1 . .
F F46B 0.6366(3) 0.2919(2) 0.39822(10) 0.0430(7) Uani d . . . 1 . .

loop_
_atom_site_aniso_label
_atom_site_aniso_U_11
_atom_site_aniso_U_22
_atom_site_aniso_U_33
_atom_site_aniso_U_12
_atom_site_aniso_U_13
_atom_site_aniso_U_23
Ir1A 0.01296(8) 0.01266(8) 0.01456(8) 0.00137(6) 0.00156(6) -0.00160(6)
P1A 0.0100(5) 0.0170(5) 0.0161(5) 0.0003(4) -0.0009(4) 0.0009(4)
B1A 0.012(2) 0.022(2) 0.023(3) 0.0019(18) 0.0021(19) -0.0038(19)
C1A 0.0120(19) 0.017(2) 0.030(2) 0.0041(15) -0.0008(17) 0.0036(17)
C2A 0.0104(19) 0.018(2) 0.020(2) 0.0035(15) -0.0027(16) -0.0025(16)
C11A 0.0135(19) 0.0157(19) 0.021(2) 0.0020(15) 0.0010(16) -0.0015(16)
C12A 0.0148(19) 0.0147(19) 0.019(2) 0.0011(15) -0.0001(16) -0.0006(15)
C13A 0.023(2) 0.021(2) 0.019(2) 0.0020(17) 0.0027(18) -0.0038(16)
C14A 0.015(2) 0.020(2) 0.026(2) 0.0012(16) 0.0001(17) -0.0047(17)
C15A 0.014(2) 0.017(2) 0.033(3) -0.0022(16) -0.0017(18) 0.0002(17)
C16A 0.017(2) 0.017(2) 0.027(2) 0.0006(16) 0.0006(18) 0.0034(17)
C17A 0.017(2) 0.0159(19) 0.019(2) -0.0009(15) 0.0026(16) -0.0039(16)
C18A 0.031(3) 0.024(2) 0.026(2) -0.0038(19) -0.004(2) -0.0056(18)
C19A 0.027(2) 0.026(2) 0.036(3) -0.0047(19) -0.003(2) 0.009(2)
C21A 0.019(2) 0.018(2) 0.019(2) 0.0009(16) 0.0011(17) 0.0053(16)
C22A 0.016(2) 0.022(2) 0.022(2) 0.0029(16) 0.0039(17) 0.0035(17)
C23A 0.022(2) 0.029(2) 0.026(2) 0.0027(18) 0.0099(19) 0.0020(18)
C24A 0.032(3) 0.024(2) 0.026(2) 0.0006(19) 0.012(2) 0.0022(18)
C25A 0.038(3) 0.023(2) 0.014(2) 0.0001(19) 0.0012(19) 0.0052(17)
C26A 0.026(2) 0.017(2) 0.021(2) 0.0004(17) -0.0010(18) 0.0047(16)
C27A 0.015(2) 0.037(3) 0.027(2) 0.0078(18) 0.0030(18) 0.0045(19)
C28A 0.047(3) 0.040(3) 0.029(3) 0.001(2) 0.021(2) -0.002(2)
C29A 0.028(3) 0.039(3) 0.025(2) 0.005(2) -0.006(2) 0.011(2)
C31A 0.0116(19) 0.021(2) 0.024(2) -0.0005(15) -0.0012(17) -0.0073(17)
C32A 0.018(2) 0.022(2) 0.034(3) 0.0038(17) 0.0006(19) -0.0075(18)
C33A 0.027(3) 0.033(3) 0.046(3) 0.016(2) -0.008(2) -0.014(2)
C34A 0.033(3) 0.054(3) 0.041(3) 0.028(3) -0.004(2) -0.021(3)
C35A 0.027(3) 0.063(4) 0.020(3) 0.020(2) 0.001(2) -0.008(2)
C36A 0.016(2) 0.035(3) 0.033(3) 0.0090(18) 0.0002(19) -0.005(2)
C41A 0.0114(19) 0.022(2) 0.027(2) 0.0012(16) 0.0071(17) -0.0063(17)
C42A 0.013(2) 0.026(2) 0.035(3) 0.0066(17) 0.0077(19) -0.0096(19)
C43A 0.011(2) 0.040(3) 0.038(3) 0.0057(19) 0.000(2) -0.019(2)
C44A 0.012(2) 0.032(3) 0.050(3) -0.0082(19) 0.009(2) -0.020(2)
C45A 0.031(3) 0.028(3) 0.047(3) -0.010(2) 0.016(2) -0.004(2)
C46A 0.023(2) 0.033(3) 0.026(3) -0.0048(19) 0.006(2) -0.004(2)
C51A 0.024(2) 0.017(2) 0.018(2) 0.0047(16) 0.0010(17) -0.0038(16)
C52A 0.027(2) 0.016(2) 0.020(2) 0.0060(17) 0.0015(18) -0.0066(16)
C53A 0.047(3) 0.020(2) 0.028(3) 0.000(2) 0.008(2) -0.0031(18)
C54A 0.062(4) 0.023(2) 0.031(3) 0.011(2) 0.012(2) 0.008(2)
C55A 0.038(3) 0.019(2) 0.022(2) 0.0121(19) 0.0024(19) 0.0018(17)
C56A 0.026(2) 0.021(2) 0.023(2) 0.0128(17) 0.0041(18) 0.0033(17)
C57A 0.031(3) 0.033(2) 0.024(2) 0.018(2) 0.003(2) -0.0005(19)
C58A 0.028(2) 0.028(2) 0.017(2) 0.0133(18) 0.0032(18) -0.0017(17)
F32A 0.0276(14) 0.0288(14) 0.0410(17) 0.0124(11) 0.0020(12) 0.0039(12)
F33A 0.0501(19) 0.0402(17) 0.067(2) 0.0306(15) -0.0039(16) -0.0116(15)
F34A 0.069(2) 0.092(3) 0.045(2) 0.059(2) -0.0006(17) -0.0292(18)
F35A 0.050(2) 0.110(3) 0.0248(17) 0.045(2) 0.0081(14) -0.0018(17)
F36A 0.0366(16) 0.0501(17) 0.0294(15) 0.0203(13) 0.0090(12) 0.0081(13)
F42A 0.0199(13) 0.0345(15) 0.0378(16) 0.0093(11) -0.0050(11) 0.0005(12)
F43A 0.0164(14) 0.0580(19) 0.0488(19) 0.0126(13) -0.0109(13) -0.0195(14)
F44A 0.0187(14) 0.0454(18) 0.074(2) -0.0130(12) 0.0042(14) -0.0264(16)
F45A 0.051(2) 0.0381(18) 0.074(2) -0.0211(15) 0.0159(18) 0.0086(16)
F46A 0.0443(18) 0.0430(17) 0.0430(18) -0.0134(14) 0.0011(14) 0.0178(14)
Ir1B 0.01129(8) 0.01176(8) 0.01549(8) 0.00173(5) 0.00199(6) 0.00018(6)
P1B 0.0094(5) 0.0169(5) 0.0216(5) 0.0020(4) 0.0019(4) 0.0051(4)
B1B 0.016(2) 0.015(2) 0.021(2) 0.0008(17) -0.0002(19) -0.0007(18)
C1B 0.0122(19) 0.020(2) 0.028(2) 0.0037(15) 0.0023(17) 0.0075(17)
C2B 0.0105(19) 0.020(2) 0.024(2) 0.0050(15) 0.0006(16) 0.0043(17)
C11B 0.0108(19) 0.0168(19) 0.024(2) 0.0034(15) 0.0008(16) 0.0024(16)
C12B 0.0112(19) 0.0148(19) 0.024(2) 0.0034(15) 0.0004(16) 0.0002(16)
C13B 0.022(2) 0.019(2) 0.021(2) 0.0016(16) 0.0011(17) 0.0002(16)
C14B 0.015(2) 0.019(2) 0.028(2) 0.0031(16) -0.0039(18) -0.0052(17)
C15B 0.016(2) 0.0113(19) 0.041(3) -0.0039(15) -0.0004(19) 0.0022(18)
C16B 0.014(2) 0.018(2) 0.034(2) 0.0035(16) 0.0020(18) 0.0084(18)
C17B 0.015(2) 0.0156(19) 0.017(2) -0.0006(15) 0.0031(16) -0.0007(15)
C18B 0.032(3) 0.023(2) 0.030(3) -0.0039(19) -0.007(2) -0.0060(19)
C19B 0.031(3) 0.026(2) 0.042(3) -0.002(2) 0.004(2) 0.012(2)
C21B 0.018(2) 0.020(2) 0.027(2) 0.0047(16) 0.0088(17) 0.0086(17)
C22B 0.017(2) 0.021(2) 0.031(2) 0.0038(16) 0.0062(18) 0.0089(18)
C23B 0.020(2) 0.024(2) 0.042(3) 0.0066(17) 0.013(2) 0.011(2)
C24B 0.035(3) 0.032(3) 0.036(3) 0.008(2) 0.019(2) 0.014(2)
C25B 0.035(3) 0.037(3) 0.028(3) 0.011(2) 0.010(2) 0.017(2)
C26B 0.023(2) 0.026(2) 0.026(2) 0.0043(17) 0.0037(18) 0.0118(18)
C27B 0.016(2) 0.038(3) 0.035(3) 0.0098(19) 0.0034(19) 0.007(2)
C28B 0.046(3) 0.060(4) 0.048(3) 0.016(3) 0.029(3) 0.025(3)
C29B 0.027(3) 0.049(3) 0.032(3) 0.010(2) 0.003(2) 0.021(2)
C31B 0.0079(18) 0.021(2) 0.027(2) 0.0025(15) 0.0010(16) -0.0020(17)
C32B 0.014(2) 0.030(2) 0.030(3) 0.0063(17) 0.0003(18) -0.0014(19)
C33B 0.027(3) 0.040(3) 0.044(3) 0.018(2) -0.006(2) -0.013(2)
C34B 0.032(3) 0.069(4) 0.031(3) 0.029(3) 0.002(2) -0.020(3)
C35B 0.021(2) 0.067(4) 0.019(2) 0.014(2) -0.0011(19) -0.003(2)
C36B 0.014(2) 0.034(2) 0.028(2) 0.0066(18) 0.0029(18) 0.0016(19)
C41B 0.013(2) 0.022(2) 0.021(2) 0.0030(16) 0.0042(17) -0.0034(16)
C42B 0.013(2) 0.022(2) 0.026(2) 0.0066(16) 0.0052(17) -0.0023(17)
C43B 0.014(2) 0.029(2) 0.027(2) 0.0089(17) 0.0045(18) -0.0086(18)
C44B 0.0081(19) 0.029(2) 0.034(3) -0.0024(17) 0.0010(18) -0.0118(19)
C45B 0.024(2) 0.022(2) 0.039(3) -0.0044(18) 0.013(2) 0.0010(19)
C46B 0.019(2) 0.030(2) 0.027(2) -0.0039(18) 0.0050(19) 0.0060(19)
C51B 0.020(2) 0.025(2) 0.020(2) 0.0142(17) -0.0004(17) 0.0031(17)
C52B 0.028(2) 0.021(2) 0.020(2) 0.0111(18) 0.0035(18) 0.0032(17)
C53B 0.061(4) 0.016(2) 0.036(3) 0.006(2) 0.002(3) 0.008(2)
C54B 0.057(3) 0.017(2) 0.030(3) -0.001(2) -0.002(2) 0.0031(19)
C55B 0.029(2) 0.016(2) 0.017(2) 0.0058(17) -0.0010(18) -0.0066(16)
C56B 0.021(2) 0.019(2) 0.017(2) 0.0063(16) -0.0011(17) -0.0056(16)
C57B 0.025(2) 0.043(3) 0.025(2) 0.019(2) 0.0054(19) 0.001(2)
C58B 0.031(3) 0.043(3) 0.025(2) 0.021(2) 0.005(2) 0.002(2)
F32B 0.0251(14) 0.0280(14) 0.0429(17) 0.0130(11) 0.0023(12) 0.0066(12)
F33B 0.058(2) 0.0513(19) 0.064(2) 0.0407(17) -0.0041(17) -0.0128(16)
F34B 0.064(2) 0.110(3) 0.0382(19) 0.060(2) 0.0053(17) -0.0228(18)
F35B 0.0374(18) 0.100(3) 0.0227(16) 0.0288(17) 0.0097(13) 0.0059(16)
F36B 0.0347(15) 0.0445(16) 0.0288(15) 0.0155(13) 0.0085(12) 0.0115(12)
F42B 0.0198(13) 0.0257(13) 0.0439(16) 0.0072(10) -0.0054(11) 0.0065(11)
F43B 0.0183(13) 0.0423(16) 0.0379(16) 0.0086(11) -0.0121(12) -0.0046(12)
F44B 0.0159(13) 0.0340(15) 0.0478(18) -0.0075(11) -0.0016(12) -0.0140(12)
F45B 0.0400(17) 0.0338(16) 0.058(2) -0.0183(13) 0.0040(15) 0.0139(14)
F46B 0.0364(16) 0.0417(16) 0.0427(18) -0.0125(13) -0.0059(13) 0.0229(14)

loop_
_atom_type_symbol
_atom_type_description
_atom_type_scat_dispersion_real
_atom_type_scat_dispersion_imag
_atom_type_scat_source
C C 0.0033 0.0016 'International Tables Vol C Tables 4.2.6.8 and 6.1.1.4'
H H 0.0000 0.0000 'International Tables Vol C Tables 4.2.6.8 and 6.1.1.4'
B B 0.0013 0.0007 'International Tables Vol C Tables 4.2.6.8 and 6.1.1.4'
F F 0.0171 0.0103 'International Tables Vol C Tables 4.2.6.8 and 6.1.1.4'
P P 0.1023 0.0942 'International Tables Vol C Tables 4.2.6.8 and 6.1.1.4'
Ir Ir -1.4442 7.9887 'International Tables Vol C Tables 4.2.6.8 and 6.1.1.4'

loop_
_geom_angle_atom_site_label_1
_geom_angle_atom_site_label_2
_geom_angle_atom_site_label_3
_geom_angle_site_symmetry_1
_geom_angle_site_symmetry_3
_geom_angle
_geom_angle_publ_flag
C17A Ir1A C2A . . 100.10(16) ?
C17A Ir1A C56A . . 85.77(16) ?
C2A Ir1A C56A . . 166.42(15) ?
C17A Ir1A C55A . . 86.02(16) ?
C2A Ir1A C55A . . 154.32(16) ?
C56A Ir1A C55A . . 37.39(16) ?
C17A Ir1A C51A . . 156.28(15) ?
C2A Ir1A C51A . . 90.74(15) ?
C56A Ir1A C51A . . 79.56(15) ?
C55A Ir1A C51A . . 93.32(16) ?
C17A Ir1A C52A . . 162.64(16) ?
C2A Ir1A C52A . . 89.47(15) ?
C56A Ir1A C52A . . 88.14(16) ?
C55A Ir1A C52A . . 79.32(16) ?
C51A Ir1A C52A . . 35.80(15) ?
C17A Ir1A P1A . . 78.22(11) ?
C2A Ir1A P1A . . 66.97(11) ?
C56A Ir1A P1A . . 102.73(12) ?
C55A Ir1A P1A . . 138.55(12) ?
C51A Ir1A P1A . . 86.89(11) ?
C52A Ir1A P1A . . 119.02(11) ?
C17A Ir1A B1A . . 89.38(15) ?
C2A Ir1A B1A . . 38.32(16) ?
C56A Ir1A B1A . . 154.92(16) ?
C55A Ir1A B1A . . 117.76(17) ?
C51A Ir1A B1A . . 111.60(15) ?
C52A Ir1A B1A . . 89.28(15) ?
P1A Ir1A B1A . . 100.32(12) ?
C17A Ir1A H01 . . 82.1(13) ?
C2A Ir1A H01 . . 76.6(13) ?
C56A Ir1A H01 . . 116.5(13) ?
C55A Ir1A H01 . . 79.6(13) ?
C51A Ir1A H01 . . 121.1(13) ?
C52A Ir1A H01 . . 86.1(13) ?
P1A Ir1A H01 . . 134.3(13) ?
B1A Ir1A H01 . . 38.4(13) ?
C11A P1A C21A . . 110.50(18) ?
C11A P1A C1A . . 104.86(18) ?
C21A P1A C1A . . 117.23(19) ?
C11A P1A Ir1A . . 108.30(14) ?
C21A P1A Ir1A . . 124.49(13) ?
C1A P1A Ir1A . . 88.41(13) ?
C2A B1A C31A . . 121.1(4) ?
C2A B1A C41A . . 114.9(4) ?
C31A B1A C41A . . 110.2(3) ?
C2A B1A Ir1A . . 60.4(2) ?
C31A B1A Ir1A . . 121.5(3) ?
C41A B1A Ir1A . . 120.8(3) ?
C2A B1A H01 . . 101.0(14) ?
C31A B1A H01 . . 104.5(14) ?
C41A B1A H01 . . 102.1(14) ?
Ir1A B1A H01 . . 40.8(13) ?
C2A C1A P1A . . 94.3(2) ?
C2A C1A H101 . . 112.9 ?
P1A C1A H101 . . 112.9 ?
C2A C1A H102 . . 112.9 ?
P1A C1A H102 . . 112.9 ?
H101 C1A H102 . . 110.3 ?
C1A C2A B1A . . 129.4(3) ?
C1A C2A Ir1A . . 103.3(2) ?
B1A C2A Ir1A . . 81.3(3) ?
C1A C2A H2A . . 111.(2) ?
B1A C2A H2A . . 116.(2) ?
Ir1A C2A H2A . . 106.(2) ?
C12A C11A C16A . . 121.0(4) ?
C12A C11A P1A . . 110.2(3) ?
C16A C11A P1A . . 128.7(3) ?
C13A C12A C11A . . 118.6(4) ?
C13A C12A C17A . . 120.9(4) ?
C11A C12A C17A . . 120.4(3) ?
C14A C13A C12A . . 121.7(4) ?
C14A C13A H13A . . 119.1 ?
C12A C13A H13A . . 119.1 ?
C13A C14A C15A . . 118.2(4) ?
C13A C14A C18A . . 121.0(4) ?
C15A C14A C18A . . 120.8(4) ?
C16A C15A C14A . . 122.3(4) ?
C16A C15A H15A . . 118.9 ?
C14A C15A H15A . . 118.9 ?
C15A C16A C11A . . 117.9(4) ?
C15A C16A C19A . . 119.3(4) ?
C11A C16A C19A . . 122.8(4) ?
C12A C17A Ir1A . . 118.1(3) ?
C12A C17A H17A . . 107.8 ?
Ir1A C17A H17A . . 107.8 ?
C12A C17A H17B . . 107.8 ?
Ir1A C17A H17B . . 107.8 ?
H17A C17A H17B . . 107.1 ?
C14A C18A H18A . . 109.5 ?
C14A C18A H18B . . 109.5 ?
H18A C18A H18B . . 109.5 ?
C14A C18A H18C . . 109.5 ?
H18A C18A H18C . . 109.5 ?
H18B C18A H18C . . 109.5 ?
C16A C19A H19A . . 109.5 ?
C16A C19A H19B . . 109.5 ?
H19A C19A H19B . . 109.5 ?
C16A C19A H19C . . 109.5 ?
H19A C19A H19C . . 109.5 ?
H19B C19A H19C . . 109.5 ?
C22A C21A C26A . . 118.7(4) ?
C22A C21A P1A . . 116.8(3) ?
C26A C21A P1A . . 124.5(3) ?
C23A C22A C21A . . 119.5(4) ?
C23A C22A C27A . . 116.2(4) ?
C21A C22A C27A . . 124.3(4) ?
C24A C23A C22A . . 121.9(4) ?
C24A C23A H23A . . 119.0 ?
C22A C23A H23A . . 119.0 ?
C25A C24A C23A . . 117.8(4) ?
C25A C24A C28A . . 121.8(4) ?
C23A C24A C28A . . 120.3(4) ?
C24A C25A C26A . . 123.1(4) ?
C24A C25A H25A . . 118.4 ?
C26A C25A H25A . . 118.4 ?
C25A C26A C21A . . 118.7(4) ?
C25A C26A C29A . . 116.6(4) ?
C21A C26A C29A . . 124.7(4) ?
C22A C27A H27A . . 109.5 ?
C22A C27A H27B . . 109.5 ?
H27A C27A H27B . . 109.5 ?
C22A C27A H27C . . 109.5 ?
H27A C27A H27C . . 109.5 ?
H27B C27A H27C . . 109.5 ?
C24A C28A H28A . . 109.5 ?
C24A C28A H28B . . 109.5 ?
H28A C28A H28B . . 109.5 ?
C24A C28A H28C . . 109.5 ?
H28A C28A H28C . . 109.5 ?
H28B C28A H28C . . 109.5 ?
C26A C29A H29A . . 109.5 ?
C26A C29A H29B . . 109.5 ?
H29A C29A H29B . . 109.5 ?
C26A C29A H29C . . 109.5 ?
H29A C29A H29C . . 109.5 ?
H29B C29A H29C . . 109.5 ?
C36A C31A C32A . . 114.0(4) ?
C36A C31A B1A . . 124.9(4) ?
C32A C31A B1A . . 120.7(4) ?
F32A C32A C33A . . 115.5(4) ?
F32A C32A C31A . . 120.2(4) ?
C33A C32A C31A . . 124.3(5) ?
F33A C33A C32A . . 121.1(5) ?
F33A C33A C34A . . 119.6(4) ?
C32A C33A C34A . . 119.3(5) ?
F34A C34A C35A . . 120.0(5) ?
F34A C34A C33A . . 120.5(5) ?
C35A C34A C33A . . 119.5(4) ?
F35A C35A C34A . . 120.4(4) ?
F35A C35A C36A . . 120.3(5) ?
C34A C35A C36A . . 119.4(5) ?
F36A C36A C31A . . 120.2(4) ?
F36A C36A C35A . . 116.1(4) ?
C31A C36A C35A . . 123.6(5) ?
C42A C41A C46A . . 113.7(4) ?
C42A C41A B1A . . 120.3(4) ?
C46A C41A B1A . . 125.9(4) ?
F42A C42A C43A . . 115.7(4) ?
F42A C42A C41A . . 120.5(4) ?
C43A C42A C41A . . 123.8(5) ?
F43A C43A C44A . . 120.9(4) ?
F43A C43A C42A . . 119.7(5) ?
C44A C43A C42A . . 119.3(5) ?
F44A C44A C43A . . 119.9(5) ?
F44A C44A C45A . . 120.4(5) ?
C43A C44A C45A . . 119.7(4) ?
F45A C45A C44A . . 120.2(4) ?
F45A C45A C46A . . 120.5(5) ?
C44A C45A C46A . . 119.3(5) ?
F46A C46A C45A . . 115.9(4) ?
F46A C46A C41A . . 120.1(4) ?
C45A C46A C41A . . 124.0(5) ?
C52A C51A C58A . . 124.6(4) ?
C52A C51A Ir1A . . 72.6(2) ?
C58A C51A Ir1A . . 110.6(3) ?
C52A C51A H51A . . 117.7 ?
C58A C51A H51A . . 117.7 ?
Ir1A C51A H51A . . 86.8 ?
C51A C52A C53A . . 121.7(4) ?
C51A C52A Ir1A . . 71.6(2) ?
C53A C52A Ir1A . . 113.2(3) ?
C51A C52A H52A . . 119.1 ?
C53A C52A H52A . . 119.1 ?
Ir1A C52A H52A . . 85.4 ?
C52A C53A C54A . . 114.1(4) ?
C52A C53A H53A . . 108.7 ?
C54A C53A H53A . . 108.7 ?
C52A C53A H53B . . 108.7 ?
C54A C53A H53B . . 108.7 ?
H53A C53A H53B . . 107.6 ?
C55A C54A C53A . . 114.6(4) ?
C55A C54A H54A . . 108.6 ?
C53A C54A H54A . . 108.6 ?
C55A C54A H54B . . 108.6 ?
C53A C54A H54B . . 108.6 ?
H54A C54A H54B . . 107.6 ?
C56A C55A C54A . . 124.0(4) ?
C56A C55A Ir1A . . 71.2(2) ?
C54A C55A Ir1A . . 112.2(3) ?
C56A C55A H55A . . 118.0 ?
C54A C55A H55A . . 118.0 ?
Ir1A C55A H55A . . 86.6 ?
C55A C56A C57A . . 120.8(4) ?
C55A C56A Ir1A . . 71.4(2) ?
C57A C56A Ir1A . . 114.3(3) ?
C55A C56A H56A . . 119.6 ?
C57A C56A H56A . . 119.6 ?
Ir1A C56A H56A . . 84.6 ?
C56A C57A C58A . . 113.7(4) ?
C56A C57A H57A . . 108.8 ?
C58A C57A H57A . . 108.8 ?
C56A C57A H57B . . 108.8 ?
C58A C57A H57B . . 108.8 ?
H57A C57A H57B . . 107.7 ?
C51A C58A C57A . . 114.5(3) ?
C51A C58A H58A . . 108.6 ?
C57A C58A H58A . . 108.6 ?
C51A C58A H58B . . 108.6 ?
C57A C58A H58B . . 108.6 ?
H58A C58A H58B . . 107.6 ?
C17B Ir1B C2B . . 100.08(16) ?
C17B Ir1B C52B . . 86.49(15) ?
C2B Ir1B C52B . . 154.19(16) ?
C17B Ir1B C51B . . 85.54(15) ?
C2B Ir1B C51B . . 166.59(15) ?
C52B Ir1B C51B . . 37.35(15) ?
C17B Ir1B C56B . . 156.45(15) ?
C2B Ir1B C56B . . 91.21(15) ?
C52B Ir1B C56B . . 92.29(15) ?
C51B Ir1B C56B . . 79.43(15) ?
C17B Ir1B C55B . . 162.65(15) ?
C2B Ir1B C55B . . 88.89(16) ?
C52B Ir1B C55B . . 79.26(16) ?
C51B Ir1B C55B . . 89.01(16) ?
C56B Ir1B C55B . . 35.77(15) ?
C17B Ir1B P1B . . 78.09(11) ?
C2B Ir1B P1B . . 67.07(10) ?
C52B Ir1B P1B . . 138.63(12) ?
C51B Ir1B P1B . . 102.65(11) ?
C56B Ir1B P1B . . 87.58(11) ?
C55B Ir1B P1B . . 119.21(11) ?
C17B Ir1B B1B . . 89.62(15) ?
C2B Ir1B B1B . . 38.22(15) ?
C52B Ir1B B1B . . 117.81(16) ?
C51B Ir1B B1B . . 154.88(16) ?
C56B Ir1B B1B . . 111.50(15) ?
C55B Ir1B B1B . . 88.35(15) ?
P1B Ir1B B1B . . 100.42(11) ?
C17B Ir1B H02 . . 80.9(13) ?
C2B Ir1B H02 . . 74.4(13) ?
C52B Ir1B H02 . . 82.2(13) ?
C51B Ir1B H02 . . 118.8(13) ?
C56B Ir1B H02 . . 122.2(13) ?
C55B Ir1B H02 . . 87.3(13) ?
P1B Ir1B H02 . . 131.5(13) ?
B1B Ir1B H02 . . 36.1(13) ?
C11B P1B C21B . . 111.53(19) ?
C11B P1B C1B . . 104.58(18) ?
C21B P1B C1B . . 118.38(19) ?
C11B P1B Ir1B . . 108.27(13) ?
C21B P1B Ir1B . . 122.62(13) ?
C1B P1B Ir1B . . 88.34(13) ?
C2B B1B C41B . . 114.9(4) ?
C2B B1B C31B . . 121.7(3) ?
C41B B1B C31B . . 109.8(3) ?
C2B B1B Ir1B . . 60.5(2) ?
C41B B1B Ir1B . . 121.3(3) ?
C31B B1B Ir1B . . 121.0(3) ?
C2B B1B H02 . . 99.1(14) ?
C41B B1B H02 . . 105.7(14) ?
C31B B1B H02 . . 102.9(14) ?
Ir1B B1B H02 . . 38.6(14) ?
C2B C1B P1B . . 94.5(2) ?
C2B C1B H111 . . 112.8 ?
P1B C1B H111 . . 112.8 ?
C2B C1B H112 . . 112.8 ?
P1B C1B H112 . . 112.8 ?
H111 C1B H112 . . 110.3 ?
C1B C2B B1B . . 129.6(4) ?
C1B C2B Ir1B . . 103.1(3) ?
B1B C2B Ir1B . . 81.3(2) ?
C1B C2B H2B . . 109.(2) ?
B1B C2B H2B . . 117.(2) ?
Ir1B C2B H2B . . 110.(2) ?
C12B C11B C16B . . 121.3(4) ?
C12B C11B P1B . . 110.6(3) ?
C16B C11B P1B . . 128.0(3) ?
C11B C12B C13B . . 119.1(4) ?
C11B C12B C17B . . 119.9(3) ?
C13B C12B C17B . . 120.8(4) ?
C14B C13B C12B . . 121.0(4) ?
C14B C13B H13B . . 119.5 ?
C12B C13B H13B . . 119.5 ?
C13B C14B C15B . . 118.3(4) ?
C13B C14B C18B . . 120.6(4) ?
C15B C14B C18B . . 121.1(4) ?
C16B C15B C14B . . 122.7(4) ?
C16B C15B H15B . . 118.7 ?
C14B C15B H15B . . 118.7 ?
C15B C16B C11B . . 117.3(4) ?
C15B C16B C19B . . 120.1(4) ?
C11B C16B C19B . . 122.6(4) ?
C12B C17B Ir1B . . 118.2(3) ?
C12B C17B H17C . . 107.8 ?
Ir1B C17B H17C . . 107.8 ?
C12B C17B H17D . . 107.8 ?
Ir1B C17B H17D . . 107.8 ?
H17C C17B H17D . . 107.1 ?
C14B C18B H18D . . 109.5 ?
C14B C18B H18E . . 109.5 ?
H18D C18B H18E . . 109.5 ?
C14B C18B H18F . . 109.5 ?
H18D C18B H18F . . 109.5 ?
H18E C18B H18F . . 109.5 ?
C16B C19B H19D . . 109.5 ?
C16B C19B H19E . . 109.5 ?
H19D C19B H19E . . 109.5 ?
C16B C19B H19F . . 109.5 ?
H19D C19B H19F . . 109.5 ?
H19E C19B H19F . . 109.5 ?
C26B C21B C22B . . 118.8(4) ?
C26B C21B P1B . . 123.5(3) ?
C22B C21B P1B . . 117.3(3) ?
C23B C22B C21B . . 119.3(4) ?
C23B C22B C27B . . 116.6(4) ?
C21B C22B C27B . . 124.0(4) ?
C24B C23B C22B . . 122.6(4) ?
C24B C23B H23B . . 118.7 ?
C22B C23B H23B . . 118.7 ?
C25B C24B C23B . . 117.3(4) ?
C25B C24B C28B . . 121.6(5) ?
C23B C24B C28B . . 121.1(5) ?
C24B C25B C26B . . 123.0(4) ?
C24B C25B H25B . . 118.5 ?
C26B C25B H25B . . 118.5 ?
C25B C26B C21B . . 118.8(4) ?
C25B C26B C29B . . 115.7(4) ?
C21B C26B C29B . . 125.5(4) ?
C22B C27B H27D . . 109.5 ?
C22B C27B H27E . . 109.5 ?
H27D C27B H27E . . 109.5 ?
C22B C27B H27F . . 109.5 ?
H27D C27B H27F . . 109.5 ?
H27E C27B H27F . . 109.5 ?
C24B C28B H28D . . 109.5 ?
C24B C28B H28E . . 109.5 ?
H28D C28B H28E . . 109.5 ?
C24B C28B H28F . . 109.5 ?
H28D C28B H28F . . 109.5 ?
H28E C28B H28F . . 109.5 ?
C26B C29B H29D . . 109.5 ?
C26B C29B H29E . . 109.5 ?
H29D C29B H29E . . 109.5 ?
C26B C29B H29F . . 109.5 ?
H29D C29B H29F . . 109.5 ?
H29E C29B H29F . . 109.5 ?
C36B C31B C32B . . 114.5(4) ?
C36B C31B B1B . . 125.2(4) ?
C32B C31B B1B . . 119.9(4) ?
F32B C32B C33B . . 116.4(4) ?
F32B C32B C31B . . 120.4(4) ?
C33B C32B C31B . . 123.1(5) ?
F33B C33B C34B . . 120.1(4) ?
F33B C33B C32B . . 120.3(5) ?
C34B C33B C32B . . 119.6(5) ?
F34B C34B C33B . . 120.3(5) ?
F34B C34B C35B . . 119.4(5) ?
C33B C34B C35B . . 120.3(4) ?
F35B C35B C34B . . 120.6(4) ?
F35B C35B C36B . . 120.9(5) ?
C34B C35B C36B . . 118.5(5) ?
F36B C36B C31B . . 120.1(4) ?
F36B C36B C35B . . 115.9(4) ?
C31B C36B C35B . . 124.0(4) ?
C42B C41B C46B . . 113.7(4) ?
C42B C41B B1B . . 120.7(4) ?
C46B C41B B1B . . 125.5(4) ?
F42B C42B C41B . . 120.7(3) ?
F42B C42B C43B . . 115.3(4) ?
C41B C42B C43B . . 124.0(4) ?
F43B C43B C44B . . 120.4(4) ?
F43B C43B C42B . . 120.6(4) ?
C44B C43B C42B . . 119.1(4) ?
F44B C44B C43B . . 120.0(4) ?
F44B C44B C45B . . 120.2(4) ?
C43B C44B C45B . . 119.8(4) ?
F45B C45B C44B . . 120.2(4) ?
F45B C45B C46B . . 120.5(5) ?
C44B C45B C46B . . 119.3(4) ?
F46B C46B C45B . . 116.4(4) ?
F46B C46B C41B . . 119.4(4) ?
C45B C46B C41B . . 124.2(4) ?
C52B C51B C58B . . 120.6(4) ?
C52B C51B Ir1B . . 71.2(2) ?
C58B C51B Ir1B . . 114.2(3) ?
C52B C51B H51B . . 119.7 ?
C58B C51B H51B . . 119.7 ?
Ir1B C51B H51B . . 84.8 ?
C51B C52B C53B . . 124.3(4) ?
C51B C52B Ir1B . . 71.4(2) ?
C53B C52B Ir1B . . 112.2(3) ?
C51B C52B H52B . . 117.8 ?
C53B C52B H52B . . 117.8 ?
Ir1B C52B H52B . . 86.4 ?
C54B C53B C52B . . 115.6(4) ?
C54B C53B H53C . . 108.4 ?
C52B C53B H53C . . 108.4 ?
C54B C53B H53D . . 108.4 ?
C52B C53B H53D . . 108.4 ?
H53C C53B H53D . . 107.4 ?
C53B C54B C55B . . 115.1(4) ?
C53B C54B H54C . . 108.5 ?
C55B C54B H54C . . 108.5 ?
C53B C54B H54D . . 108.5 ?
C55B C54B H54D . . 108.5 ?
H54C C54B H54D . . 107.5 ?
C56B C55B C54B . . 121.6(4) ?
C56B C55B Ir1B . . 71.8(2) ?
C54B C55B Ir1B . . 112.9(3) ?
C56B C55B H55B . . 119.2 ?
C54B C55B H55B . . 119.2 ?
Ir1B C55B H55B . . 85.4 ?
C55B C56B C57B . . 124.6(4) ?
C55B C56B Ir1B . . 72.4(2) ?
C57B C56B Ir1B . . 111.1(3) ?
C55B C56B H56B . . 117.7 ?
C57B C56B H56B . . 117.7 ?
Ir1B C56B H56B . . 86.5 ?
C58B C57B C56B . . 115.2(4) ?
C58B C57B H57C . . 108.5 ?
C56B C57B H57C . . 108.5 ?
C58B C57B H57D . . 108.5 ?
C56B C57B H57D . . 108.5 ?
H57C C57B H57D . . 107.5 ?
C57B C58B C51B . . 114.9(4) ?
C57B C58B H58C . . 108.5 ?
C51B C58B H58C . . 108.5 ?
C57B C58B H58D . . 108.5 ?
C51B C58B H58D . . 108.5 ?
H58C C58B H58D . . 107.5 ?

loop_
_geom_bond_atom_site_label_1
_geom_bond_atom_site_label_2
_geom_bond_site_symmetry_2
_geom_bond_distance
_geom_bond_publ_flag
Ir1A C17A . 2.143(4) ?
Ir1A C2A . 2.166(4) ?
Ir1A C56A . 2.196(4) ?
Ir1A C55A . 2.199(4) ?
Ir1A C51A . 2.243(4) ?
Ir1A C52A . 2.256(4) ?
Ir1A P1A . 2.3275(10) ?
Ir1A B1A . 2.463(5) ?
Ir1A H01 . 1.64(4) ?
P1A C11A . 1.804(4) ?
P1A C21A . 1.832(4) ?
P1A C1A . 1.840(4) ?
B1A C2A . 1.545(6) ?
B1A C31A . 1.621(6) ?
B1A C41A . 1.625(6) ?
B1A H01 . 1.56(4) ?
C1A C2A . 1.533(5) ?
C1A H101 . 0.99 ?
C1A H102 . 0.99 ?
C2A H2A . 0.93(4) ?
C11A C12A . 1.399(6) ?
C11A C16A . 1.406(5) ?
C12A C13A . 1.393(5) ?
C12A C17A . 1.521(5) ?
C13A C14A . 1.385(6) ?
C13A H13A . 0.95 ?
C14A C15A . 1.396(6) ?
C14A C18A . 1.510(6) ?
C15A C16A . 1.386(6) ?
C15A H15A . 0.95 ?
C16A C19A . 1.511(6) ?
C17A H17A . 0.99 ?
C17A H17B . 0.99 ?
C18A H18A . 0.98 ?
C18A H18B . 0.98 ?
C18A H18C . 0.98 ?
C19A H19A . 0.98 ?
C19A H19B . 0.98 ?
C19A H19C . 0.98 ?
C21A C22A . 1.413(6) ?
C21A C26A . 1.416(6) ?
C22A C23A . 1.398(6) ?
C22A C27A . 1.514(6) ?
C23A C24A . 1.385(7) ?
C23A H23A . 0.95 ?
C24A C25A . 1.374(6) ?
C24A C28A . 1.517(6) ?
C25A C26A . 1.394(6) ?
C25A H25A . 0.95 ?
C26A C29A . 1.515(6) ?
C27A H27A . 0.98 ?
C27A H27B . 0.98 ?
C27A H27C . 0.98 ?
C28A H28A . 0.98 ?
C28A H28B . 0.98 ?
C28A H28C . 0.98 ?
C29A H29A . 0.98 ?
C29A H29B . 0.98 ?
C29A H29C . 0.98 ?
C31A C36A . 1.386(6) ?
C31A C32A . 1.392(6) ?
C32A F32A . 1.355(5) ?
C32A C33A . 1.369(6) ?
C33A F33A . 1.349(6) ?
C33A C34A . 1.379(8) ?
C34A F34A . 1.349(5) ?
C34A C35A . 1.368(8) ?
C35A F35A . 1.351(6) ?
C35A C36A . 1.390(6) ?
C36A F36A . 1.354(5) ?
C41A C42A . 1.384(6) ?
C41A C46A . 1.385(6) ?
C42A F42A . 1.356(5) ?
C42A C43A . 1.384(6) ?
C43A F43A . 1.352(6) ?
C43A C44A . 1.362(8) ?
C44A F44A . 1.358(5) ?
C44A C45A . 1.363(8) ?
C45A F45A . 1.350(6) ?
C45A C46A . 1.379(6) ?
C46A F46A . 1.354(6) ?
C51A C52A . 1.383(6) ?
C51A C58A . 1.512(6) ?
C51A H51A . 0.95 ?
C52A C53A . 1.515(6) ?
C52A H52A . 0.95 ?
C53A C54A . 1.530(7) ?
C53A H53A . 0.99 ?
C53A H53B . 0.99 ?
C54A C55A . 1.523(6) ?
C54A H54A . 0.99 ?
C54A H54B . 0.99 ?
C55A C56A . 1.409(6) ?
C55A H55A . 0.95 ?
C56A C57A . 1.525(5) ?
C56A H56A . 0.95 ?
C57A C58A . 1.532(6) ?
C57A H57A . 0.99 ?
C57A H57B . 0.99 ?
C58A H58A . 0.99 ?
C58A H58B . 0.99 ?
Ir1B C17B . 2.146(4) ?
Ir1B C2B . 2.165(4) ?
Ir1B C52B . 2.196(4) ?
Ir1B C51B . 2.198(4) ?
Ir1B C56B . 2.241(4) ?
Ir1B C55B . 2.248(4) ?
Ir1B P1B . 2.3246(10) ?
Ir1B B1B . 2.458(5) ?
Ir1B H02 . 1.59(4) ?
P1B C11B . 1.802(4) ?
P1B C21B . 1.830(4) ?
P1B C1B . 1.838(4) ?
B1B C2B . 1.539(6) ?
B1B C41B . 1.633(6) ?
B1B C31B . 1.634(6) ?
B1B H02 . 1.50(4) ?
C1B C2B . 1.533(5) ?
C1B H111 . 0.99 ?
C1B H112 . 0.99 ?
C2B H2B . 0.96(4) ?
C11B C12B . 1.392(6) ?
C11B C16B . 1.411(5) ?
C12B C13B . 1.394(6) ?
C12B C17B . 1.521(5) ?
C13B C14B . 1.389(6) ?
C13B H13B . 0.95 ?
C14B C15B . 1.398(6) ?
C14B C18B . 1.506(6) ?
C15B C16B . 1.384(6) ?
C15B H15B . 0.95 ?
C16B C19B . 1.517(6) ?
C17B H17C . 0.99 ?
C17B H17D . 0.99 ?
C18B H18D . 0.98 ?
C18B H18E . 0.98 ?
C18B H18F . 0.98 ?
C19B H19D . 0.98 ?
C19B H19E . 0.98 ?
C19B H19F . 0.98 ?
C21B C26B . 1.414(6) ?
C21B C22B . 1.417(6) ?
C22B C23B . 1.394(6) ?
C22B C27B . 1.509(6) ?
C23B C24B . 1.388(7) ?
C23B H23B . 0.95 ?
C24B C25B . 1.383(7) ?
C24B C28B . 1.512(6) ?
C25B C26B . 1.400(6) ?
C25B H25B . 0.95 ?
C26B C29B . 1.516(6) ?
C27B H27D . 0.98 ?
C27B H27E . 0.98 ?
C27B H27F . 0.98 ?
C28B H28D . 0.98 ?
C28B H28E . 0.98 ?
C28B H28F . 0.98 ?
C29B H29D . 0.98 ?
C29B H29E . 0.98 ?
C29B H29F . 0.98 ?
C31B C36B . 1.386(6) ?
C31B C32B . 1.391(6) ?
C32B F32B . 1.346(5) ?
C32B C33B . 1.384(6) ?
C33B F33B . 1.353(6) ?
C33B C34B . 1.368(8) ?
C34B F34B . 1.353(5) ?
C34B C35B . 1.370(8) ?
C35B F35B . 1.344(6) ?
C35B C36B . 1.389(6) ?
C36B F36B . 1.351(5) ?
C41B C42B . 1.381(6) ?
C41B C46B . 1.385(6) ?
C42B F42B . 1.353(5) ?
C42B C43B . 1.390(6) ?
C43B F43B . 1.350(5) ?
C43B C44B . 1.363(7) ?
C44B F44B . 1.353(5) ?
C44B C45B . 1.366(7) ?
C45B F45B . 1.351(5) ?
C45B C46B . 1.380(6) ?
C46B F46B . 1.355(5) ?
C51B C52B . 1.407(6) ?
C51B C58B . 1.522(6) ?
C51B H51B . 0.95 ?
C52B C53B . 1.523(6) ?
C52B H52B . 0.95 ?
C53B C54B . 1.498(7) ?
C53B H53C . 0.99 ?
C53B H53D . 0.99 ?
C54B C55B . 1.516(6) ?
C54B H54C . 0.99 ?
C54B H54D . 0.99 ?
C55B C56B . 1.379(6) ?
C55B H55B . 0.95 ?
C56B C57B . 1.519(6) ?
C56B H56B . 0.95 ?
C57B C58B . 1.509(6) ?
C57B H57C . 0.99 ?
C57B H57D . 0.99 ?
C58B H58C . 0.99 ?
C58B H58D . 0.99 ?

loop_
_geom_torsion_atom_site_label_1
_geom_torsion_atom_site_label_2
_geom_torsion_atom_site_label_3
_geom_torsion_atom_site_label_4
_geom_torsion_site_symmetry_1
_geom_torsion_site_symmetry_2
_geom_torsion_site_symmetry_3
_geom_torsion_site_symmetry_4
_geom_torsion
_geom_torsion_publ_flag
C11A P1A C1A C2A . . . . 129.6(3) ?
C21A P1A C1A C2A . . . . -107.4(3) ?
Ir1A P1A C1A C2A . . . . 21.1(2) ?
P1A C1A C2A B1A . . . . -113.0(4) ?
P1A C1A C2A Ir1A . . . . -23.4(2) ?
C31A B1A C2A C1A . . . . -10.9(7) ?
C41A B1A C2A C1A . . . . -147.3(4) ?
Ir1A B1A C2A C1A . . . . 100.1(4) ?
C31A B1A C2A Ir1A . . . . -111.0(4) ?
C41A B1A C2A Ir1A . . . . 112.6(3) ?
C21A P1A C11A C12A . . . . 147.7(3) ?
C1A P1A C11A C12A . . . . -85.1(3) ?
Ir1A P1A C11A C12A . . . . 8.2(3) ?
C21A P1A C11A C16A . . . . -36.0(4) ?
C1A P1A C11A C16A . . . . 91.2(4) ?
Ir1A P1A C11A C16A . . . . -175.5(3) ?
C16A C11A C12A C13A . . . . 6.1(6) ?
P1A C11A C12A C13A . . . . -177.2(3) ?
C16A C11A C12A C17A . . . . -168.7(4) ?
P1A C11A C12A C17A . . . . 8.0(5) ?
C11A C12A C13A C14A . . . . -2.7(6) ?
C17A C12A C13A C14A . . . . 172.1(4) ?
C12A C13A C14A C15A . . . . -1.8(6) ?
C12A C13A C14A C18A . . . . -179.8(4) ?
C13A C14A C15A C16A . . . . 3.0(6) ?
C18A C14A C15A C16A . . . . -179.0(4) ?
C14A C15A C16A C11A . . . . 0.3(6) ?
C14A C15A C16A C19A . . . . -179.7(4) ?
C12A C11A C16A C15A . . . . -4.9(6) ?
P1A C11A C16A C15A . . . . 179.1(3) ?
C12A C11A C16A C19A . . . . 175.1(4) ?
P1A C11A C16A C19A . . . . -1.0(6) ?
C13A C12A C17A Ir1A . . . . 162.1(3) ?
C11A C12A C17A Ir1A . . . . -23.2(5) ?
C11A P1A C21A C22A . . . . -45.0(4) ?
C1A P1A C21A C22A . . . . -165.0(3) ?
Ir1A P1A C21A C22A . . . . 86.6(3) ?
C11A P1A C21A C26A . . . . 136.6(3) ?
C1A P1A C21A C26A . . . . 16.6(4) ?
Ir1A P1A C21A C26A . . . . -91.8(4) ?
C26A C21A C22A C23A . . . . -5.1(6) ?
P1A C21A C22A C23A . . . . 176.4(3) ?
C26A C21A C22A C27A . . . . 173.4(4) ?
P1A C21A C22A C27A . . . . -5.1(5) ?
C21A C22A C23A C24A . . . . 1.3(6) ?
C27A C22A C23A C24A . . . . -177.3(4) ?
C22A C23A C24A C25A . . . . 2.4(6) ?
C22A C23A C24A C28A . . . . 179.5(4) ?
C23A C24A C25A C26A . . . . -2.3(6) ?
C28A C24A C25A C26A . . . . -179.3(4) ?
C24A C25A C26A C21A . . . . -1.5(6) ?
C24A C25A C26A C29A . . . . 175.9(4) ?
C22A C21A C26A C25A . . . . 5.2(6) ?
P1A C21A C26A C25A . . . . -176.4(3) ?
C22A C21A C26A C29A . . . . -172.0(4) ?
P1A C21A C26A C29A . . . . 6.4(6) ?
C2A B1A C31A C36A . . . . 142.2(4) ?
C41A B1A C31A C36A . . . . -79.6(5) ?
Ir1A B1A C31A C36A . . . . 70.2(5) ?
C2A B1A C31A C32A . . . . -46.0(6) ?
C41A B1A C31A C32A . . . . 92.2(5) ?
Ir1A B1A C31A C32A . . . . -118.0(4) ?
C36A C31A C32A F32A . . . . 178.1(4) ?
B1A C31A C32A F32A . . . . 5.4(6) ?
C36A C31A C32A C33A . . . . -0.3(6) ?
B1A C31A C32A C33A . . . . -173.0(4) ?
F32A C32A C33A F33A . . . . 1.8(6) ?
C31A C32A C33A F33A . . . . -179.7(4) ?
F32A C32A C33A C34A . . . . -178.2(4) ?
C31A C32A C33A C34A . . . . 0.3(7) ?
F33A C33A C34A F34A . . . . -0.3(8) ?
C32A C33A C34A F34A . . . . 179.7(4) ?
F33A C33A C34A C35A . . . . -179.3(5) ?
C32A C33A C34A C35A . . . . 0.7(8) ?
F34A C34A C35A F35A . . . . -0.9(8) ?
C33A C34A C35A F35A . . . . 178.1(5) ?
F34A C34A C35A C36A . . . . 179.5(5) ?
C33A C34A C35A C36A . . . . -1.5(8) ?
C32A C31A C36A F36A . . . . -179.9(4) ?
B1A C31A C36A F36A . . . . -7.6(6) ?
C32A C31A C36A C35A . . . . -0.5(6) ?
B1A C31A C36A C35A . . . . 171.8(4) ?
F35A C35A C36A F36A . . . . 1.3(7) ?
C34A C35A C36A F36A . . . . -179.2(4) ?
F35A C35A C36A C31A . . . . -178.1(4) ?
C34A C35A C36A C31A . . . . 1.4(8) ?
C2A B1A C41A C42A . . . . 48.0(5) ?
C31A B1A C41A C42A . . . . -93.0(5) ?
Ir1A B1A C41A C42A . . . . 117.0(4) ?
C2A B1A C41A C46A . . . . -134.2(4) ?
C31A B1A C41A C46A . . . . 84.9(5) ?
Ir1A B1A C41A C46A . . . . -65.1(5) ?
C46A C41A C42A F42A . . . . -179.1(4) ?
B1A C41A C42A F42A . . . . -1.0(6) ?
C46A C41A C42A C43A . . . . -0.4(6) ?
B1A C41A C42A C43A . . . . 177.7(4) ?
F42A C42A C43A F43A . . . . -0.7(6) ?
C41A C42A C43A F43A . . . . -179.5(4) ?
F42A C42A C43A C44A . . . . 179.9(4) ?
C41A C42A C43A C44A . . . . 1.1(6) ?
F43A C43A C44A F44A . . . . 0.3(6) ?
C42A C43A C44A F44A . . . . 179.6(4) ?
F43A C43A C44A C45A . . . . 179.4(4) ?
C42A C43A C44A C45A . . . . -1.2(7) ?
F44A C44A C45A F45A . . . . -0.9(7) ?
C43A C44A C45A F45A . . . . 179.9(4) ?
F44A C44A C45A C46A . . . . 179.7(4) ?
C43A C44A C45A C46A . . . . 0.6(7) ?
F45A C45A C46A F46A . . . . 0.6(7) ?
C44A C45A C46A F46A . . . . 179.9(4) ?
F45A C45A C46A C41A . . . . -179.2(4) ?
C44A C45A C46A C41A . . . . 0.2(7) ?
C42A C41A C46A F46A . . . . 180.0(4) ?
B1A C41A C46A F46A . . . . 2.1(7) ?
C42A C41A C46A C45A . . . . -0.3(6) ?
B1A C41A C46A C45A . . . . -178.2(4) ?
C58A C51A C52A C53A . . . . 3.0(6) ?
Ir1A C51A C52A C53A . . . . 106.4(4) ?
C58A C51A C52A Ir1A . . . . -103.4(4) ?
C51A C52A C53A C54A . . . . -89.7(5) ?
Ir1A C52A C53A C54A . . . . -7.7(5) ?
C52A C53A C54A C55A . . . . 24.3(6) ?
C53A C54A C55A C56A . . . . 52.4(7) ?
C53A C54A C55A Ir1A . . . . -29.3(5) ?
C54A C55A C56A C57A . . . . 3.3(7) ?
Ir1A C55A C56A C57A . . . . 107.8(4) ?
C54A C55A C56A Ir1A . . . . -104.5(4) ?
C55A C56A C57A C58A . . . . -90.1(5) ?
Ir1A C56A C57A C58A . . . . -8.0(5) ?
C52A C51A C58A C57A . . . . 52.2(5) ?
Ir1A C51A C58A C57A . . . . -30.3(4) ?
C56A C57A C58A C51A . . . . 25.7(5) ?
C11B P1B C1B C2B . . . . -129.6(3) ?
C21B P1B C1B C2B . . . . 105.6(3) ?
Ir1B P1B C1B C2B . . . . -21.1(2) ?
P1B C1B C2B B1B . . . . 112.9(4) ?
P1B C1B C2B Ir1B . . . . 23.4(2) ?
C41B B1B C2B C1B . . . . 146.8(4) ?
C31B B1B C2B C1B . . . . 10.4(7) ?
Ir1B B1B C2B C1B . . . . -99.8(4) ?
C41B B1B C2B Ir1B . . . . -113.3(3) ?
C31B B1B C2B Ir1B . . . . 110.2(4) ?
C21B P1B C11B C12B . . . . -145.2(3) ?
C1B P1B C11B C12B . . . . 85.7(3) ?
Ir1B P1B C11B C12B . . . . -7.4(3) ?
C21B P1B C11B C16B . . . . 38.0(4) ?
C1B P1B C11B C16B . . . . -91.1(4) ?
Ir1B P1B C11B C16B . . . . 175.7(3) ?
C16B C11B C12B C13B . . . . -6.7(6) ?
P1B C11B C12B C13B . . . . 176.2(3) ?
C16B C11B C12B C17B . . . . 168.2(4) ?
P1B C11B C12B C17B . . . . -8.9(5) ?
C11B C12B C13B C14B . . . . 3.4(6) ?
C17B C12B C13B C14B . . . . -171.4(4) ?
C12B C13B C14B C15B . . . . 1.6(6) ?
C12B C13B C14B C18B . . . . 179.9(4) ?
C13B C14B C15B C16B . . . . -3.7(6) ?
C18B C14B C15B C16B . . . . 178.0(4) ?
C14B C15B C16B C11B . . . . 0.6(6) ?
C14B C15B C16B C19B . . . . 179.8(4) ?
C12B C11B C16B C15B . . . . 4.7(6) ?
P1B C11B C16B C15B . . . . -178.8(3) ?
C12B C11B C16B C19B . . . . -174.4(4) ?
P1B C11B C16B C19B . . . . 2.1(6) ?
C11B C12B C17B Ir1B . . . . 23.9(5) ?
C13B C12B C17B Ir1B . . . . -161.3(3) ?
C11B P1B C21B C26B . . . . -141.6(3) ?
C1B P1B C21B C26B . . . . -20.3(4) ?
Ir1B P1B C21B C26B . . . . 87.6(4) ?
C11B P1B C21B C22B . . . . 45.1(4) ?
C1B P1B C21B C22B . . . . 166.4(3) ?
Ir1B P1B C21B C22B . . . . -85.7(3) ?
C26B C21B C22B C23B . . . . 2.9(6) ?
P1B C21B C22B C23B . . . . 176.5(3) ?
C26B C21B C22B C27B . . . . -174.7(4) ?
P1B C21B C22B C27B . . . . -1.0(5) ?
C21B C22B C23B C24B . . . . -1.1(6) ?
C27B C22B C23B C24B . . . . 176.6(4) ?
C22B C23B C24B C25B . . . . -0.7(7) ?
C22B C23B C24B C28B . . . . -178.2(4) ?
C23B C24B C25B C26B . . . . 0.7(7) ?
C28B C24B C25B C26B . . . . 178.2(4) ?
C24B C25B C26B C21B . . . . 1.1(7) ?
C24B C25B C26B C29B . . . . -176.6(4) ?
C22B C21B C26B C25B . . . . -2.9(6) ?
P1B C21B C26B C25B . . . . -176.1(3) ?
C22B C21B C26B C29B . . . . 174.6(4) ?
P1B C21B C26B C29B . . . . 1.4(6) ?
C2B B1B C31B C36B . . . . -140.6(4) ?
C41B B1B C31B C36B . . . . 81.0(5) ?
Ir1B B1B C31B C36B . . . . -68.3(5) ?
C2B B1B C31B C32B . . . . 47.9(6) ?
C41B B1B C31B C32B . . . . -90.5(5) ?
Ir1B B1B C31B C32B . . . . 120.2(4) ?
C36B C31B C32B F32B . . . . -178.8(4) ?
B1B C31B C32B F32B . . . . -6.5(6) ?
C36B C31B C32B C33B . . . . -0.4(6) ?
B1B C31B C32B C33B . . . . 171.9(4) ?
F32B C32B C33B F33B . . . . -2.1(6) ?
C31B C32B C33B F33B . . . . 179.4(4) ?
F32B C32B C33B C34B . . . . 178.3(4) ?
C31B C32B C33B C34B . . . . -0.1(7) ?
F33B C33B C34B F34B . . . . 0.7(8) ?
C32B C33B C34B F34B . . . . -179.7(4) ?
F33B C33B C34B C35B . . . . -179.5(5) ?
C32B C33B C34B C35B . . . . 0.0(8) ?
F34B C34B C35B F35B . . . . 0.8(8) ?
C33B C34B C35B F35B . . . . -178.9(5) ?
F34B C34B C35B C36B . . . . -179.7(4) ?
C33B C34B C35B C36B . . . . 0.6(8) ?
C32B C31B C36B F36B . . . . -179.4(4) ?
B1B C31B C36B F36B . . . . 8.7(6) ?
C32B C31B C36B C35B . . . . 1.1(6) ?
B1B C31B C36B C35B . . . . -170.8(4) ?
F35B C35B C36B F36B . . . . -1.2(6) ?
C34B C35B C36B F36B . . . . 179.3(4) ?
F35B C35B C36B C31B . . . . 178.3(4) ?
C34B C35B C36B C31B . . . . -1.2(7) ?
C2B B1B C41B C42B . . . . -45.0(5) ?
C31B B1B C41B C42B . . . . 96.5(4) ?
Ir1B B1B C41B C42B . . . . -114.3(4) ?
C2B B1B C41B C46B . . . . 137.8(4) ?
C31B B1B C41B C46B . . . . -80.7(5) ?
Ir1B B1B C41B C46B . . . . 68.5(5) ?
C46B C41B C42B F42B . . . . 179.3(4) ?
B1B C41B C42B F42B . . . . 1.8(6) ?
C46B C41B C42B C43B . . . . 0.6(6) ?
B1B C41B C42B C43B . . . . -176.9(4) ?
F42B C42B C43B F43B . . . . 0.9(5) ?
C41B C42B C43B F43B . . . . 179.7(4) ?
F42B C42B C43B C44B . . . . -179.5(3) ?
C41B C42B C43B C44B . . . . -0.7(6) ?
F43B C43B C44B F44B . . . . -0.5(6) ?
C42B C43B C44B F44B . . . . 179.9(3) ?
F43B C43B C44B C45B . . . . 179.5(4) ?
C42B C43B C44B C45B . . . . 0.0(6) ?
F44B C44B C45B F45B . . . . 0.9(6) ?
C43B C44B C45B F45B . . . . -179.2(4) ?
F44B C44B C45B C46B . . . . -179.1(4) ?
C43B C44B C45B C46B . . . . 0.8(7) ?
F45B C45B C46B F46B . . . . 0.6(6) ?
C44B C45B C46B F46B . . . . -179.4(4) ?
F45B C45B C46B C41B . . . . 179.0(4) ?
C44B C45B C46B C41B . . . . -1.0(7) ?
C42B C41B C46B F46B . . . . 178.7(4) ?
B1B C41B C46B F46B . . . . -4.0(6) ?
C42B C41B C46B C45B . . . . 0.2(6) ?
B1B C41B C46B C45B . . . . 177.6(4) ?
C58B C51B C52B C53B . . . . -3.0(6) ?
Ir1B C51B C52B C53B . . . . 104.6(4) ?
C58B C51B C52B Ir1B . . . . -107.6(4) ?
C51B C52B C53B C54B . . . . -56.4(7) ?
Ir1B C52B C53B C54B . . . . 25.6(6) ?
C52B C53B C54B C55B . . . . -19.1(7) ?
C53B C54B C55B C56B . . . . 85.5(6) ?
C53B C54B C55B Ir1B . . . . 3.4(6) ?
C54B C55B C56B C57B . . . . -2.4(6) ?
Ir1B C55B C56B C57B . . . . 103.8(4) ?
C54B C55B C56B Ir1B . . . . -106.2(4) ?
C55B C56B C57B C58B . . . . -57.0(6) ?
Ir1B C56B C57B C58B . . . . 25.7(5) ?
C56B C57B C58B C51B . . . . -19.8(6) ?
C52B C51B C58B C57B . . . . 85.6(5) ?
Ir1B C51B C58B C57B . . . . 3.8(5) ?
